data_2009535
loop_
_publ_author_name
'Garcia, J.G.'
'Fronczek, F.R.'
'Gandour, R.D.'

_publ_section_title
;
 2-Hydroxy-4,4-dimethyl-2-(2-methylphenyl)morpholinium bromide,
 C~13~H~20~NO~2~^+^.Br^{-^}
;
_journal_issue 3
_journal_name_full 'Acta Crystallographica Section C'
_journal_page_first 430
_journal_page_last 432
_journal_paper_doi 10.1107/S0108270193006559
_journal_volume 50
_journal_year 1994
_chemical_formula_sum 'C13 H20 Br N O2'
_chemical_formula_weight 302.22
_symmetry_cell_setting orthorhombic
_symmetry_space_group_name_Hall 'P 2ac 2ab'
_symmetry_space_group_name_H-M 'P 21 21 21'
_atom_type_scat_source 'IntTabIV Tables 2.2B, 2.3.1'
_cell_angle_alpha 90
_cell_angle_beta 90
_cell_angle_gamma 90
_cell_formula_units_Z 4
_cell_length_a 8.6930(5)
_cell_length_b 12.3768(9)
_cell_length_c 12.4624(9)
_cell_measurement_reflns_used 25
_cell_measurement_temperature 298
_cell_measurement_theta_max 13
_cell_measurement_theta_min 10
_cell_volume 1340.85(16)
_diffrn_measurement_device 'Enraf-Nonius CAD-4'
_diffrn_measurement_method \w/2\q
_diffrn_radiation_type MoK\a
_diffrn_radiation_wavelength 0.71073
_diffrn_reflns_av_R_equivalents 0.037
_diffrn_reflns_limit_h_max 11
_diffrn_reflns_limit_h_min -11
_diffrn_reflns_limit_k_max 16
_diffrn_reflns_limit_k_min 0
_diffrn_reflns_limit_l_max 16
_diffrn_reflns_limit_l_min -16
_diffrn_reflns_number 4871
_diffrn_reflns_theta_max 27.5
_diffrn_standards_decay_% <2
_diffrn_standards_interval_time 167
_diffrn_standards_number 3
_exptl_absorpt_coefficient_mu 3.0
_exptl_absorpt_correction_T_max 1.000
_exptl_absorpt_correction_T_min 0.954
_exptl_absorpt_correction_type empirical
_exptl_crystal_colour colorless
_exptl_crystal_density_diffrn 1.497
_exptl_crystal_description prism
_exptl_crystal_size_max 0.48
_exptl_crystal_size_mid 0.20
_exptl_crystal_size_min 0.18
_refine_diff_density_max 0.87
_refine_diff_density_min -0.42
_refine_ls_goodness_of_fit_obs 1.549
_refine_ls_hydrogen_treatment refall
_refine_ls_number_parameters 235
_refine_ls_number_reflns 2144
_refine_ls_R_factor_obs 0.037
_refine_ls_shift/esd_max 0.02
_refine_ls_structure_factor_coef F
_refine_ls_weighting_details 'w = 4F~o~^2^/[\s^2^(I) + 0.02F~o~^2^)^2^]'
_refine_ls_weighting_scheme calc
_refine_ls_wR_factor_obs 0.037
_reflns_number_observed 2144
_reflns_number_total 3081
_reflns_observed_criterion I>3\s(I)
_cod_data_source_file hh1076.cif
_cod_data_source_block hh1076_structure_1_of_1
_cod_depositor_comments
;
The following automatic conversions were performed:

'_refine_ls_weighting_scheme' value '4F~o~^2^/[\s^2^(I) +
0.02F~o~^2^)^2^]' was changed to 'calc'. New tag
'_refine_ls_weighting_details' was created. The value of the new tag
was set to 'w = 4F~o~^2^/[\s^2^(I) + 0.02F~o~^2^)^2^]'.

Automatic conversion script
Id: cif_fix_values 3143 2015-03-26 13:38:13Z robertas 
;
_cod_original_cell_volume 1340.8(3)
_cod_original_formula_sum 'C13 H20 Br1 N1 O2'
_cod_database_code 2009535

loop_
_atom_site_label
_atom_site_fract_x
_atom_site_fract_y
_atom_site_fract_z
Br1 .96390(5) .44790(4) .05344(4)
O1 .7721(3) -.0072(2) .2090(3)
O2 .9126(3) .1318(3) .2827(3)
N .9207(3) .1134(3) .0403(3)
C1 .7968(4) .1606(4) .1130(4)
C2 .7831(4) .1061(3) .2201(4)
C3 .8978(5) -.0526(4) .1493(4)
C4 .9021(5) -.0074(4) .0394(4)
C5 1.0793(5) .1454(4) .0772(4)
C6 .8981(6) .1561(4) -.0706(4)
C7 .6307(5) .1419(4) .2727(4)
C8 .5004(5) .0752(4) .2572(4)
C9 .3621(6) .1013(5) .3043(4)
C10 .3478(6) .1926(4) .3635(5)
C11 .4698(6) .2601(4) .3749(4)
C12 .6168(5) .2375(4) .3299(4)
C13 .7412(6) .3190(4) .3434(5)
H20H .937(5) .081(3) .331(3)
H1a .719(4) .142(3) .072(3)
H1b .822(4) .236(3) .125(3)
H3a .882(5) -.129(4) .148(3)
H3b .997(5) -.044(4) .200(3)
H4a .980(4) -.032(3) .000(3)
H4b .798(5) -.021(3) .003(3)
H5a 1.091(4) .120(3) .156(3)
H5b 1.132(5) .115(3) .024(3)
H5c 1.079(5) .229(3) .084(3)
H6a .805(6) .124(5) -.105(4)
H6b .910(4) .239(3) -.069(3)
H6c .972(4) .127(3) -.122(3)
H8 .507(4) .014(3) .211(3)
H9 .301(8) .049(6) .280(5)
H10 .243(8) .218(5) .410(5)
H11 .459(4) .324(2) .410(2)
H13a .811(6) .273(4) .394(4)
H13b .699(5) .380(4) .390(3)
H13c .767(5) .339(4) .265(3)

loop_
_geom_angle_atom_site_label_1
_geom_angle_atom_site_label_2
_geom_angle_atom_site_label_3
_geom_angle
_geom_angle_publ_flag
C2 O1 C3 112.8(3) yes
C1 N C4 108.1(3) yes
C1 N C5 111.4(3) yes
C1 N C6 108.8(3) yes
C4 N C5 111.2(3) yes
C4 N C6 109.3(4) yes
C5 N C6 108.1(3) yes
N C1 C2 114.4(3) yes
O1 C2 O2 109.5(3) yes
O1 C2 C1 111.4(4) yes
O1 C2 C7 105.5(3) yes
O2 C2 C1 109.2(3) yes
O2 C2 C7 112.8(3) yes
C1 C2 C7 108.5(3) yes
O1 C3 C4 110.5(4) yes
N C4 C3 111.8(4) yes
C2 C7 C8 117.5(4) yes
C2 C7 C12 122.5(4) yes
C8 C7 C12 119.9(4) yes
C7 C8 C9 120.2(4) yes
C8 C9 C10 120.6(5) yes
C9 C10 C11 119.9(5) yes
C10 C11 C12 122.7(5) yes
C7 C12 C11 116.6(4) yes
C7 C12 C13 125.0(4) yes
C11 C12 C13 118.4(4) yes

loop_
_geom_bond_atom_site_label_1
_geom_bond_atom_site_label_2
_geom_bond_distance
_geom_bond_publ_flag
O1 C2 1.412(5) yes
O1 C3 1.437(5) yes
O2 C2 1.406(5) yes
N C1 1.524(5) yes
N C4 1.504(6) yes
N C5 1.507(5) yes
N C6 1.492(6) yes
C1 C2 1.501(6) yes
C2 C7 1.543(6) yes
C3 C4 1.480(7) yes
C7 C8 1.415(6) yes
C7 C12 1.387(7) yes
C8 C9 1.377(6) yes
C9 C10 1.355(8) yes
C10 C11 1.357(7) yes
C11 C12 1.423(7) yes
C12 C13 1.488(7) yes

loop_
_geom_torsion_atom_site_label_1
_geom_torsion_atom_site_label_2
_geom_torsion_atom_site_label_3
_geom_torsion_atom_site_label_4
_geom_torsion
_geom_torsion_publ_flag
C2 O1 C3 C4 -60.7(5) yes
C4 N C1 C2 48.3(4) yes
N C1 C2 O1 -50.3(4) yes
N C1 C2 O2 70.7(4) yes
O2 C2 C7 C12 37.6(6) yes
H2OH O2 C2 O1 -30.(3) yes
